data_7108657
loop_
_publ_author_name
'Alexander A. Bisset'
'Akira Shiibashi'
'Jasmine L. Desmond'
'Allan Dishington'
'Teyrnon Jones'
'Guy J. Clarkson'
'Takao Ikariya'
'Martin Wills'

_publ_section_title
;
 Synthesis and asymmetric hydrogenation of
 (3E)-1-benzyl-3-[(2-oxopyridin-1(2H)-yl)methylidene]piperidine-2,6-dione
;
_journal_name_full Chem.Commun.
_journal_page_first 11978
_journal_paper_doi 10.1039/c2cc36807b
_journal_volume 48
_journal_year 2012
_chemical_formula_moiety 'C18 H16 N2 O3'
_chemical_formula_sum 'C18 H16 N2 O3'
_chemical_formula_weight 308.33
_chemical_name_systematic
;
?
;
_space_group_IT_number 14
_symmetry_cell_setting monoclinic
_symmetry_space_group_name_Hall '-P 2ybc'
_symmetry_space_group_name_H-M 'P 1 21/c 1'
_atom_sites_solution_hydrogens geom
_atom_sites_solution_primary direct
_atom_sites_solution_secondary difmap
_audit_creation_method SHELXL-97
_cell_angle_alpha 90.00
_cell_angle_beta 96.381(2)
_cell_angle_gamma 90.00
_cell_formula_units_Z 4
_cell_length_a 14.0338(5)
_cell_length_b 8.3474(3)
_cell_length_c 13.1017(3)
_cell_measurement_reflns_used 13564
_cell_measurement_temperature 298(2)
_cell_measurement_theta_max 27.48
_cell_measurement_theta_min 2.91
_cell_volume 1525.30(8)
_computing_cell_refinement 'DENZO (Otwinowski & Minor, 1997) & COLLECT (Hooft, R.W.W., 1998)'
_computing_data_collection 'COLLECT (Hooft, R.W.W., 1998)'
_computing_data_reduction 'DENZO (Otwinowski & Minor, 1997) & COLLECT (Hooft, R.W.W., 1998)'
_computing_molecular_graphics 'SHELXTL (Sheldrick, 1997)'
_computing_publication_material 'SHELXTL (Sheldrick, 1997)'
_computing_structure_refinement 'SHELXL-97 (Sheldrick, 1997)'
_computing_structure_solution 'SHELXS-97 (Sheldrick, 1990)'
_diffrn_ambient_temperature 298(2)
_diffrn_detector_area_resol_mean 9.091
_diffrn_measured_fraction_theta_full 0.997
_diffrn_measured_fraction_theta_max 0.997
_diffrn_measurement_device_type 'Bruker-Nonius Roper CCD camera on \k-goniostat'
_diffrn_measurement_method '\f & \w scans'
_diffrn_radiation_monochromator graphite
_diffrn_radiation_source 'Bruker-Nonius FR591 rotating anode'
_diffrn_radiation_type MoK\a
_diffrn_radiation_wavelength 0.71073
_diffrn_reflns_av_R_equivalents 0.0544
_diffrn_reflns_av_sigmaI/netI 0.0352
_diffrn_reflns_limit_h_max 18
_diffrn_reflns_limit_h_min -18
_diffrn_reflns_limit_k_max 10
_diffrn_reflns_limit_k_min -10
_diffrn_reflns_limit_l_max 16
_diffrn_reflns_limit_l_min -17
_diffrn_reflns_number 27338
_diffrn_reflns_theta_full 27.48
_diffrn_reflns_theta_max 27.48
_diffrn_reflns_theta_min 2.92
_diffrn_standards_decay_% nil
_exptl_absorpt_coefficient_mu 0.093
_exptl_absorpt_correction_T_max 0.9772
_exptl_absorpt_correction_T_min 0.8912
_exptl_absorpt_correction_type multi-scan
_exptl_absorpt_process_details 'SADABS 2007/2 (Sheldrick, G.M., 2007)'
_exptl_crystal_colour 'pale blue'
_exptl_crystal_density_diffrn 1.343
_exptl_crystal_density_method 'not measured'
_exptl_crystal_description block
_exptl_crystal_F_000 648
_exptl_crystal_size_max 0.58
_exptl_crystal_size_mid 0.38
_exptl_crystal_size_min 0.25
_refine_diff_density_max 0.199
_refine_diff_density_min -0.214
_refine_diff_density_rms 0.039
_refine_ls_extinction_method none
_refine_ls_goodness_of_fit_ref 1.031
_refine_ls_hydrogen_treatment constr
_refine_ls_matrix_type full
_refine_ls_number_parameters 281
_refine_ls_number_reflns 3487
_refine_ls_number_restraints 24
_refine_ls_restrained_S_all 1.032
_refine_ls_R_factor_all 0.0822
_refine_ls_R_factor_gt 0.0483
_refine_ls_shift/su_max 0.001
_refine_ls_shift/su_mean 0.000
_refine_ls_structure_factor_coef Fsqd
_refine_ls_weighting_details 'calc w=1/[\s^2^(Fo^2^)+(0.0687P)^2^+0.1319P] where P=(Fo^2^+2Fc^2^)/3'
_refine_ls_weighting_scheme calc
_refine_ls_wR_factor_gt 0.1161
_refine_ls_wR_factor_ref 0.1333
_reflns_number_gt 2290
_reflns_number_total 3487
_reflns_threshold_expression >2sigma(I)
_cod_data_source_file c2cc36807b.txt
_cod_data_source_block as2
_cod_original_sg_symbol_H-M P2(1)/c
_cod_database_code 7108657

loop_
_symmetry_equiv_pos_as_xyz
'x, y, z'
'-x, y+1/2, -z+1/2'
'-x, -y, -z'
'x, -y-1/2, z-1/2'

loop_
_atom_site_label
_atom_site_type_symbol
_atom_site_fract_x
_atom_site_fract_y
_atom_site_fract_z
_atom_site_U_iso_or_equiv
_atom_site_adp_type
_atom_site_occupancy
_atom_site_symmetry_multiplicity
_atom_site_calc_flag
_atom_site_refinement_flags
_atom_site_disorder_assembly
_atom_site_disorder_group
C1 C 0.05649(12) 0.12722(19) 0.83276(13) 0.0577(4) Uani 1 1 d . . .
H1A H 0.0696 0.0814 0.7711 0.069 Uiso 1 1 calc R . .
C2 C -0.01926(13) 0.2328(2) 0.83354(15) 0.0691(5) Uani 1 1 d . . .
H2A H -0.0564 0.2577 0.7724 0.083 Uiso 1 1 calc R . .
C3 C -0.04005(13) 0.3007(2) 0.92268(17) 0.0679(5) Uani 1 1 d . . .
H3A H -0.0913 0.3714 0.9226 0.081 Uiso 1 1 calc R . .
C4 C 0.01465(14) 0.2644(2) 1.01228(15) 0.0674(5) Uani 1 1 d . . .
H4A H 0.0005 0.3104 1.0735 0.081 Uiso 1 1 calc R . .
C5 C 0.09108(12) 0.1598(2) 1.01269(12) 0.0554(4) Uani 1 1 d . . .
H5A H 0.1282 0.1368 1.0742 0.066 Uiso 1 1 calc R . .
C6 C 0.11311(10) 0.08885(17) 0.92280(11) 0.0429(4) Uani 1 1 d . B .
C7 C 0.19480(10) -0.02812(18) 0.92319(12) 0.0470(4) Uani 1 1 d . . .
H7A H 0.1760 -0.1147 0.8758 0.056 Uiso 1 1 calc R A 1
H7B H 0.2083 -0.0738 0.9913 0.056 Uiso 1 1 calc R A 1
N8 N 0.2892(13) 0.054(2) 0.8913(18) 0.036(2) Uani 0.525(8) 1 d PU B 1
O9 O 0.2379(14) -0.0426(16) 0.7291(15) 0.068(3) Uani 0.525(8) 1 d P B 1
C9 C 0.2988(11) 0.034(3) 0.7795(16) 0.062(4) Uani 0.525(8) 1 d P B 1
C10 C 0.3971(9) 0.0765(15) 0.7601(11) 0.060(2) Uani 0.525(8) 1 d P B 1
H10A H 0.3974 0.0981 0.6874 0.072 Uiso 0.525(8) 1 calc PR B 1
H10B H 0.4385 -0.0149 0.7771 0.072 Uiso 0.525(8) 1 calc PR B 1
C11 C 0.4380(3) 0.2191(8) 0.8197(2) 0.0515(13) Uani 0.525(8) 1 d P B 1
H11A H 0.5047 0.2322 0.8087 0.062 Uiso 0.525(8) 1 calc PR B 1
H11B H 0.4036 0.3148 0.7949 0.062 Uiso 0.525(8) 1 calc PR B 1
C12 C 0.4309(13) 0.2007(17) 0.9289(15) 0.0342(19) Uani 0.525(8) 1 d P B 1
C13 C 0.3521(9) 0.1160(18) 0.9649(9) 0.047(4) Uani 0.525(8) 1 d P B 1
O13 O 0.3262(13) 0.124(2) 1.0509(10) 0.056(2) Uani 0.525(8) 1 d P B 1
N8A N 0.2757(15) 0.030(3) 0.8895(19) 0.034(2) Uani 0.475(8) 1 d PU B 2
O9A O 0.2301(14) -0.0010(19) 0.7214(16) 0.067(3) Uani 0.475(8) 1 d PU B 2
C9A C 0.2935(9) 0.034(2) 0.7936(15) 0.042(2) Uani 0.475(8) 1 d P B 2
C10A C 0.3773(10) 0.1189(17) 0.7505(12) 0.053(2) Uani 0.475(8) 1 d PU B 2
H10C H 0.3592 0.2281 0.7319 0.064 Uiso 0.475(8) 1 calc PR B 2
H10D H 0.3925 0.0639 0.6891 0.064 Uiso 0.475(8) 1 calc PR B 2
C11A C 0.4662(3) 0.1199(9) 0.8311(3) 0.0520(14) Uani 0.475(8) 1 d P B 2
H11C H 0.4957 0.0147 0.8337 0.062 Uiso 0.475(8) 1 calc PR B 2
H11D H 0.5125 0.1961 0.8104 0.062 Uiso 0.475(8) 1 calc PR B 2
C12A C 0.4414(15) 0.1636(19) 0.9366(15) 0.033(2) Uani 0.475(8) 1 d P B 2
C13A C 0.3451(10) 0.1097(19) 0.9660(12) 0.038(4) Uani 0.475(8) 1 d P B 2
O13A O 0.3353(16) 0.100(3) 1.0581(13) 0.072(4) Uani 0.475(8) 1 d P B 2
C14 C 0.49608(10) 0.24954(19) 1.00362(11) 0.0455(4) Uani 1 1 d . . .
H14A H 0.4850 0.2370 1.0719 0.055 Uiso 1 1 calc R B 1
O15 O 0.57892(7) 0.31787(14) 0.98058(7) 0.0537(3) Uani 1 1 d . B .
C16 C 0.64436(10) 0.37379(17) 1.05920(11) 0.0422(3) Uani 1 1 d . . .
N17 N 0.62872(10) 0.34527(18) 1.15420(10) 0.0595(4) Uani 1 1 d . B .
C18 C 0.69522(14) 0.4017(3) 1.22715(13) 0.0758(6) Uani 1 1 d . . .
H18A H 0.6867 0.3833 1.2955 0.091 Uiso 1 1 calc R B .
C19 C 0.77463(14) 0.4845(2) 1.20615(15) 0.0712(5) Uani 1 1 d . B .
H19A H 0.8184 0.5226 1.2591 0.085 Uiso 1 1 calc R . .
C20 C 0.78861(12) 0.5104(2) 1.10562(13) 0.0580(4) Uani 1 1 d . . .
H20A H 0.8424 0.5660 1.0894 0.070 Uiso 1 1 calc R B .
C21 C 0.72259(11) 0.45376(19) 1.02937(12) 0.0500(4) Uani 1 1 d . B .
H21A H 0.7302 0.4686 0.9604 0.060 Uiso 1 1 calc R . .

loop_
_atom_site_aniso_label
_atom_site_aniso_U_11
_atom_site_aniso_U_22
_atom_site_aniso_U_33
_atom_site_aniso_U_23
_atom_site_aniso_U_13
_atom_site_aniso_U_12
C1 0.0563(10) 0.0596(11) 0.0536(9) -0.0042(7) -0.0101(7) 0.0000(8)
C2 0.0571(11) 0.0658(12) 0.0781(12) 0.0023(10) -0.0201(9) 0.0056(9)
C3 0.0466(10) 0.0598(11) 0.0977(15) 0.0056(10) 0.0096(10) 0.0033(8)
C4 0.0685(12) 0.0681(12) 0.0708(11) 0.0002(9) 0.0300(10) 0.0004(10)
C5 0.0536(10) 0.0645(11) 0.0485(9) 0.0097(7) 0.0081(7) -0.0035(8)
C6 0.0372(8) 0.0432(8) 0.0473(8) 0.0055(6) 0.0013(6) -0.0106(6)
C7 0.0415(9) 0.0454(9) 0.0537(9) 0.0049(7) 0.0033(7) -0.0062(7)
N8 0.025(4) 0.039(5) 0.045(3) -0.001(3) 0.005(3) -0.016(3)
O9 0.074(4) 0.074(5) 0.053(4) -0.016(4) -0.008(3) -0.017(4)
C9 0.081(7) 0.075(6) 0.032(4) -0.005(3) 0.015(3) 0.004(5)
C10 0.054(6) 0.086(7) 0.042(4) -0.009(4) 0.011(4) -0.009(4)
C11 0.046(2) 0.066(3) 0.0427(17) 0.0033(16) 0.0068(13) -0.010(2)
C12 0.030(3) 0.034(6) 0.038(3) 0.008(3) 0.001(2) 0.011(3)
C13 0.052(7) 0.056(6) 0.027(5) -0.009(4) -0.013(4) 0.003(4)
O13 0.047(3) 0.088(4) 0.033(3) -0.009(4) 0.009(3) -0.015(3)
N8A 0.031(5) 0.034(5) 0.036(3) -0.003(3) -0.005(3) -0.015(3)
O9A 0.058(3) 0.094(8) 0.048(3) -0.010(5) -0.003(2) -0.017(5)
C9A 0.032(3) 0.059(5) 0.034(6) -0.009(4) -0.002(3) -0.014(3)
C10A 0.048(5) 0.076(5) 0.035(3) 0.002(4) 0.002(3) -0.002(3)
C11A 0.042(2) 0.071(4) 0.0429(19) -0.006(2) 0.0066(15) -0.002(2)
C12A 0.032(5) 0.034(6) 0.032(3) 0.008(4) -0.001(3) 0.008(4)
C13A 0.022(4) 0.044(6) 0.051(7) 0.012(4) 0.013(4) -0.003(3)
O13A 0.061(6) 0.111(8) 0.044(3) 0.021(3) 0.001(3) -0.023(5)
C14 0.0377(8) 0.0591(10) 0.0403(7) 0.0010(7) 0.0067(6) -0.0029(7)
O15 0.0387(6) 0.0814(8) 0.0405(6) -0.0023(5) 0.0024(4) -0.0146(5)
C16 0.0358(8) 0.0481(9) 0.0421(8) -0.0044(6) 0.0013(6) 0.0004(6)
N17 0.0533(8) 0.0829(10) 0.0424(7) -0.0095(6) 0.0062(6) -0.0171(7)
C18 0.0719(13) 0.1107(16) 0.0443(9) -0.0159(9) 0.0041(8) -0.0240(12)
C19 0.0601(12) 0.0845(14) 0.0658(12) -0.0215(10) -0.0068(9) -0.0172(10)
C20 0.0433(9) 0.0551(10) 0.0743(11) 0.0003(8) 0.0014(8) -0.0077(7)
C21 0.0403(9) 0.0561(10) 0.0533(9) 0.0068(7) 0.0036(7) -0.0025(7)

loop_
_atom_type_symbol
_atom_type_description
_atom_type_scat_dispersion_real
_atom_type_scat_dispersion_imag
_atom_type_scat_source
C C 0.0033 0.0016 'International Tables Vol C Tables 4.2.6.8 and 6.1.1.4'
H H 0.0000 0.0000 'International Tables Vol C Tables 4.2.6.8 and 6.1.1.4'
N N 0.0061 0.0033 'International Tables Vol C Tables 4.2.6.8 and 6.1.1.4'
O O 0.0106 0.0060 'International Tables Vol C Tables 4.2.6.8 and 6.1.1.4'

loop_
_geom_angle_atom_site_label_1
_geom_angle_atom_site_label_2
_geom_angle_atom_site_label_3
_geom_angle
C2 C1 C6 120.68(16)
C2 C1 H1A 119.7
C6 C1 H1A 119.7
C3 C2 C1 120.75(17)
C3 C2 H2A 119.6
C1 C2 H2A 119.6
C2 C3 C4 119.57(17)
C2 C3 H3A 120.2
C4 C3 H3A 120.2
C3 C4 C5 120.38(17)
C3 C4 H4A 119.8
C5 C4 H4A 119.8
C4 C5 C6 120.91(16)
C4 C5 H5A 119.5
C6 C5 H5A 119.5
C5 C6 C1 117.70(15)
C5 C6 C7 121.12(13)
C1 C6 C7 121.17(14)
N8A C7 C6 115.6(10)
C6 C7 N8 112.1(8)
N8A C7 H7A 103.7
C6 C7 H7A 109.2
N8 C7 H7A 109.2
N8A C7 H7B 110.9
C6 C7 H7B 109.2
N8 C7 H7B 109.2
H7A C7 H7B 107.9
C13 N8 C9 128.7(16)
C13 N8 C7 118.7(17)
C9 N8 C7 112.2(13)
O9 C9 C10 130.8(19)
O9 C9 N8 117.4(17)
C10 C9 N8 109.3(13)
C9 C10 C11 114.3(12)
C9 C10 H10A 108.7
C11 C10 H10A 108.7
C9 C10 H10B 108.7
C11 C10 H10B 108.7
H10A C10 H10B 107.6
C12 C11 C10 111.4(10)
C12 C11 H11A 109.4
C10 C11 H11A 109.4
C12 C11 H11B 109.4
C10 C11 H11B 109.4
H11A C11 H11B 108.0
C14 C12 C13 113.7(14)
C14 C12 C11 125.2(15)
C13 C12 C11 121.0(15)
O13 C13 N8 116.4(15)
O13 C13 C12 126.6(15)
N8 C13 C12 115.1(15)
C9A N8A C7 125.4(16)
C9A N8A C13A 117.3(15)
C7 N8A C13A 117.0(19)
O9A C9A N8A 121.4(16)
O9A C9A C10A 109.7(17)
N8A C9A C10A 127.0(13)
C9A C10A C11A 110.2(11)
C9A C10A H10C 109.6
C11A C10A H10C 109.6
C9A C10A H10D 109.6
C11A C10A H10D 109.6
H10C C10A H10D 108.1
C12A C11A C10A 112.2(10)
C12A C11A H11C 109.2
C10A C11A H11C 109.2
C12A C11A H11D 109.2
C10A C11A H11D 109.2
H11C C11A H11D 107.9
C14 C12A C11A 124.7(16)
C14 C12A C13A 117.6(16)
C11A C12A C13A 117.7(16)
O13A C13A N8A 120.0(15)
O13A C13A C12A 117.9(18)
N8A C13A C12A 120.1(16)
C12A C14 O15 122.1(10)
C12 C14 O15 120.1(9)
C12A C14 H14A 115.7
C12 C14 H14A 119.9
O15 C14 H14A 119.9
C14 O15 C16 119.35(11)
N17 C16 C21 125.50(14)
N17 C16 O15 118.62(13)
C21 C16 O15 115.87(13)
C16 N17 C18 115.82(15)
N17 C18 C19 123.48(17)
N17 C18 H18A 118.3
C19 C18 H18A 118.3
C18 C19 C20 118.75(16)
C18 C19 H19A 120.6
C20 C19 H19A 120.6
C21 C20 C19 119.29(16)
C21 C20 H20A 120.4
C19 C20 H20A 120.4
C20 C21 C16 117.14(15)
C20 C21 H21A 121.4
C16 C21 H21A 121.4

loop_
_geom_bond_atom_site_label_1
_geom_bond_atom_site_label_2
_geom_bond_distance
C1 C2 1.382(2)
C1 C6 1.385(2)
C1 H1A 0.9300
C2 C3 1.358(3)
C2 H2A 0.9300
C3 C4 1.363(3)
C3 H3A 0.9300
C4 C5 1.383(2)
C4 H4A 0.9300
C5 C6 1.384(2)
C5 H5A 0.9300
C6 C7 1.506(2)
C7 N8A 1.35(2)
C7 N8 1.589(18)
C7 H7A 0.9700
C7 H7B 0.9700
N8 C13 1.34(2)
N8 C9 1.49(3)
O9 C9 1.21(2)
C9 C10 1.47(2)
C10 C11 1.502(16)
C10 H10A 0.9700
C10 H10B 0.9700
C11 C12 1.453(19)
C11 H11A 0.9700
C11 H11B 0.9700
C12 C14 1.33(2)
C12 C13 1.44(2)
C13 O13 1.223(17)
N8A C9A 1.31(3)
N8A C13A 1.47(2)
O9A C9A 1.26(3)
C9A C10A 1.53(2)
C10A C11A 1.542(15)
C10A H10C 0.9700
C10A H10D 0.9700
C11A C12A 1.51(2)
C11A H11C 0.9700
C11A H11D 0.9700
C12A C14 1.31(2)
C12A C13A 1.51(3)
C13A O13A 1.23(2)
C14 O15 1.3586(17)
C14 H14A 0.9300
O15 C16 1.3828(17)
C16 N17 1.3095(18)
C16 C21 1.378(2)
N17 C18 1.344(2)
C18 C19 1.365(3)
C18 H18A 0.9300
C19 C20 1.370(2)
C19 H19A 0.9300
C20 C21 1.369(2)
C20 H20A 0.9300
C21 H21A 0.9300
